data_4073999
loop_
_publ_author_name
'Popp, Friedrich'
'N\"atscher, Jennifer B.'
'Daiss, J\"urgen O.'
'Burschka, Christian'
'Tacke, Reinhold'

_publ_section_title
;
 The 2,4,6-Trimethoxyphenyl Unit as a Unique Protecting Group for Silicon
 in Synthesis and the Silylation Potential of
 (2,4,6-Trimethoxyphenyl)silanes
;
_journal_issue 24
_journal_name_full Organometallics
_journal_page_first 6014
_journal_paper_doi 10.1021/om700805p
_journal_volume 26
_journal_year 2007
_chemical_formula_moiety 'C18 H22 O3 Si'
_chemical_formula_sum 'C18 H22 O3 Si'
_chemical_formula_weight 314.45
_chemical_name_systematic
; 
 ? 
;
_space_group_IT_number 2
_symmetry_cell_setting triclinic
_symmetry_space_group_name_Hall '-P 1'
_symmetry_space_group_name_H-M 'P -1'
_atom_sites_solution_hydrogens geom
_atom_sites_solution_primary direct
_atom_sites_solution_secondary difmap
_audit_creation_method SHELXL-97
_cell_angle_alpha 77.363(12)
_cell_angle_beta 72.171(12)
_cell_angle_gamma 80.161(13)
_cell_formula_units_Z 2
_cell_length_a 8.5471(10)
_cell_length_b 9.8544(11)
_cell_length_c 11.1205(12)
_cell_measurement_reflns_used 4067
_cell_measurement_temperature 193(2)
_cell_measurement_theta_max 21.2
_cell_measurement_theta_min 6.9
_cell_volume 864.60(18)
_computing_cell_refinement Stoe-IPDS
_computing_data_collection Stoe-IPDS
_computing_data_reduction Stoe-IPDS
_computing_molecular_graphics Bruker-SHELXTL
_computing_publication_material Bruker-SHELXTL
_computing_structure_refinement 'SHELXL-97 (Sheldrick, 1997)'
_computing_structure_solution 'SHELXS-97 (Sheldrick, 1990)'
_diffrn_ambient_temperature 193(2)
_diffrn_measured_fraction_theta_full 0.923
_diffrn_measured_fraction_theta_max 0.923
_diffrn_measurement_device_type Stoe-IPDS
_diffrn_measurement_method Stoe-IPDS
_diffrn_radiation_monochromator graphite
_diffrn_radiation_source 'fine-focus sealed tube'
_diffrn_radiation_type MoK\a
_diffrn_radiation_wavelength 0.71073
_diffrn_reflns_av_R_equivalents 0.0258
_diffrn_reflns_av_sigmaI/netI 0.0228
_diffrn_reflns_limit_h_max 10
_diffrn_reflns_limit_h_min -10
_diffrn_reflns_limit_k_max 12
_diffrn_reflns_limit_k_min -12
_diffrn_reflns_limit_l_max 14
_diffrn_reflns_limit_l_min -14
_diffrn_reflns_number 9587
_diffrn_reflns_theta_full 26.90
_diffrn_reflns_theta_max 26.90
_diffrn_reflns_theta_min 2.52
_exptl_absorpt_coefficient_mu 0.145
_exptl_absorpt_correction_type none
_exptl_crystal_colour colorless
_exptl_crystal_density_diffrn 1.208
_exptl_crystal_density_method 'not measured'
_exptl_crystal_description blocks
_exptl_crystal_F_000 336
_exptl_crystal_size_max .5
_exptl_crystal_size_mid .4
_exptl_crystal_size_min .3
_refine_diff_density_max 0.251
_refine_diff_density_min -0.186
_refine_diff_density_rms 0.037
_refine_ls_extinction_method none
_refine_ls_goodness_of_fit_ref 1.068
_refine_ls_hydrogen_treatment mixed
_refine_ls_matrix_type full
_refine_ls_number_parameters 203
_refine_ls_number_reflns 3437
_refine_ls_number_restraints 0
_refine_ls_restrained_S_all 1.068
_refine_ls_R_factor_all 0.0428
_refine_ls_R_factor_gt 0.0357
_refine_ls_shift/su_max 0.000
_refine_ls_shift/su_mean 0.000
_refine_ls_structure_factor_coef Fsqd
_refine_ls_weighting_details 'calc w=1/[\s^2^(Fo^2^)+(0.0510P)^2^+0.2243P] where P=(Fo^2^+2Fc^2^)/3'
_refine_ls_weighting_scheme calc
_refine_ls_wR_factor_gt 0.0960
_refine_ls_wR_factor_ref 0.0994
_reflns_number_gt 2928
_reflns_number_total 3437
_reflns_threshold_expression >2sigma(I)
_cod_data_source_file om700805p-file003.cif
_cod_data_source_block pop01b
_cod_original_cell_volume 864.60(17)
_cod_original_sg_symbol_H-M P-1
_cod_database_code 4073999

loop_
_symmetry_equiv_pos_as_xyz
'x, y, z'
'-x, -y, -z'

loop_
_atom_site_label
_atom_site_type_symbol
_atom_site_fract_x
_atom_site_fract_y
_atom_site_fract_z
_atom_site_U_iso_or_equiv
_atom_site_adp_type
_atom_site_occupancy
_atom_site_symmetry_multiplicity
_atom_site_calc_flag
_atom_site_refinement_flags
Si Si 0.31579(4) 0.24498(4) 0.34097(3) 0.02770(12) Uani 1 1 d .
O1 O 0.08367(13) 0.23191(11) 0.20056(10) 0.0387(3) Uani 1 1 d .
O2 O -0.22274(13) 0.69295(12) 0.21547(11) 0.0404(3) Uani 1 1 d .
O3 O 0.23653(13) 0.55301(12) 0.38673(10) 0.0384(3) Uani 1 1 d .
C1 C 0.15630(16) 0.38990(15) 0.29795(12) 0.0278(3) Uani 1 1 d .
C2 C 0.05124(17) 0.36292(15) 0.23210(12) 0.0292(3) Uani 1 1 d .
C3 C -0.07661(18) 0.45981(16) 0.20146(13) 0.0317(3) Uani 1 1 d .
H3 H -0.1445 0.4379 0.1564 0.038 Uiso 1 1 calc R
C4 C -0.10154(17) 0.58933(15) 0.23886(12) 0.0303(3) Uani 1 1 d .
C5 C -0.00023(17) 0.62316(15) 0.30294(12) 0.0303(3) Uani 1 1 d .
H5 H -0.0184 0.7121 0.3279 0.036 Uiso 1 1 calc R
C6 C 0.12746(16) 0.52488(15) 0.32959(12) 0.0283(3) Uani 1 1 d .
C7 C -0.0162(2) 0.19523(18) 0.13286(15) 0.0398(4) Uani 1 1 d .
H7A H -0.1327 0.2060 0.1824 0.060 Uiso 1 1 calc R
H7B H 0.0171 0.0978 0.1208 0.060 Uiso 1 1 calc R
H7C H -0.0013 0.2568 0.0490 0.060 Uiso 1 1 calc R
C8 C -0.3415(2) 0.66036(19) 0.16216(19) 0.0474(4) Uani 1 1 d .
H8A H -0.2855 0.6366 0.0771 0.071 Uiso 1 1 calc R
H8B H -0.4241 0.7416 0.1544 0.071 Uiso 1 1 calc R
H8C H -0.3964 0.5806 0.2184 0.071 Uiso 1 1 calc R
C9 C 0.2153(2) 0.68687(18) 0.42189(16) 0.0425(4) Uani 1 1 d .
H9A H 0.2259 0.7596 0.3449 0.064 Uiso 1 1 calc R
H9B H 0.3001 0.6913 0.4631 0.064 Uiso 1 1 calc R
H9C H 0.1055 0.7019 0.4818 0.064 Uiso 1 1 calc R
C10 C 0.21469(18) 0.08345(17) 0.42901(14) 0.0369(3) Uani 1 1 d .
H10 H 0.1589 0.0432 0.3858 0.044 Uiso 1 1 calc R
C11 C 0.2154(2) 0.0214(2) 0.54698(17) 0.0512(4) Uani 1 1 d .
H11A H 0.2700 0.0587 0.5931 0.061 Uiso 1 1 calc R
H11B H 0.1614 -0.0604 0.5857 0.061 Uiso 1 1 calc R
C12 C 0.43187(19) 0.28820(18) 0.44276(14) 0.0386(3) Uani 1 1 d .
H12A H 0.3535 0.3152 0.5210 0.058 Uiso 1 1 calc R
H12B H 0.4964 0.3659 0.3949 0.058 Uiso 1 1 calc R
H12C H 0.5066 0.2061 0.4657 0.058 Uiso 1 1 calc R
C13 C 0.47409(16) 0.20682(15) 0.18843(12) 0.0292(3) Uani 1 1 d .
C14 C 0.5401(3) 0.07238(18) 0.16821(18) 0.0560(5) Uani 1 1 d .
H14 H 0.4995 -0.0052 0.2311 0.067 Uiso 1 1 calc R
C15 C 0.6650(3) 0.0486(2) 0.0575(2) 0.0693(7) Uani 1 1 d .
H15 H 0.7081 -0.0445 0.0455 0.083 Uiso 1 1 calc R
C16 C 0.7260(2) 0.16003(19) -0.03481(15) 0.0456(4) Uani 1 1 d .
H16 H 0.8101 0.1438 -0.1107 0.055 Uiso 1 1 calc R
C17 C 0.66463(19) 0.29431(18) -0.01635(14) 0.0401(4) Uani 1 1 d .
H17 H 0.7077 0.3714 -0.0788 0.048 Uiso 1 1 calc R
C18 C 0.53953(18) 0.31748(16) 0.09370(13) 0.0351(3) Uani 1 1 d .
H18 H 0.4973 0.4109 0.1049 0.042 Uiso 1 1 calc R

loop_
_atom_site_aniso_label
_atom_site_aniso_U_11
_atom_site_aniso_U_22
_atom_site_aniso_U_33
_atom_site_aniso_U_23
_atom_site_aniso_U_13
_atom_site_aniso_U_12
Si 0.02390(19) 0.0291(2) 0.02898(19) -0.00267(14) -0.00800(14) -0.00208(15)
O1 0.0407(6) 0.0316(6) 0.0530(6) -0.0155(5) -0.0256(5) 0.0043(5)
O2 0.0369(6) 0.0323(6) 0.0554(6) -0.0071(5) -0.0227(5) 0.0040(5)
O3 0.0366(5) 0.0367(6) 0.0504(6) -0.0130(5) -0.0213(5) -0.0038(5)
C1 0.0251(6) 0.0298(7) 0.0277(6) -0.0035(5) -0.0072(5) -0.0032(6)
C2 0.0290(7) 0.0284(7) 0.0303(6) -0.0051(5) -0.0087(5) -0.0025(6)
C3 0.0313(7) 0.0330(8) 0.0334(6) -0.0047(5) -0.0139(5) -0.0026(6)
C4 0.0267(6) 0.0296(8) 0.0310(6) -0.0008(5) -0.0079(5) 0.0003(6)
C5 0.0294(7) 0.0284(7) 0.0315(6) -0.0061(5) -0.0053(5) -0.0037(6)
C6 0.0255(6) 0.0325(8) 0.0266(6) -0.0036(5) -0.0056(5) -0.0073(6)
C7 0.0413(8) 0.0391(9) 0.0464(8) -0.0160(7) -0.0179(7) -0.0031(7)
C8 0.0363(8) 0.0392(10) 0.0705(11) -0.0028(8) -0.0276(8) 0.0004(7)
C9 0.0429(8) 0.0427(9) 0.0502(9) -0.0195(7) -0.0164(7) -0.0063(7)
C10 0.0298(7) 0.0329(8) 0.0435(8) -0.0001(6) -0.0087(6) -0.0028(6)
C11 0.0481(10) 0.0451(10) 0.0503(9) 0.0071(7) -0.0092(8) -0.0069(9)
C12 0.0349(7) 0.0443(9) 0.0394(7) -0.0084(6) -0.0163(6) 0.0003(7)
C13 0.0261(6) 0.0309(8) 0.0317(6) -0.0058(5) -0.0095(5) -0.0029(6)
C14 0.0634(11) 0.0293(9) 0.0564(10) -0.0098(7) 0.0148(9) -0.0105(8)
C15 0.0789(14) 0.0346(10) 0.0709(12) -0.0218(9) 0.0233(11) -0.0089(10)
C16 0.0435(9) 0.0496(10) 0.0373(8) -0.0136(7) 0.0005(7) -0.0018(8)
C17 0.0361(8) 0.0429(9) 0.0329(7) 0.0027(6) -0.0066(6) 0.0001(7)
C18 0.0337(7) 0.0304(8) 0.0362(7) -0.0012(6) -0.0092(6) 0.0028(6)

loop_
_atom_type_symbol
_atom_type_description
_atom_type_scat_dispersion_real
_atom_type_scat_dispersion_imag
_atom_type_scat_source
C C 0.0033 0.0016 'International Tables Vol C Tables 4.2.6.8 and 6.1.1.4'
H H 0.0000 0.0000 'International Tables Vol C Tables 4.2.6.8 and 6.1.1.4'
O O 0.0106 0.0060 'International Tables Vol C Tables 4.2.6.8 and 6.1.1.4'
Si Si 0.0817 0.0704 'International Tables Vol C Tables 4.2.6.8 and 6.1.1.4'

loop_
_geom_angle_atom_site_label_1
_geom_angle_atom_site_label_2
_geom_angle_atom_site_label_3
_geom_angle
C12 Si C10 107.72(7)
C12 Si C13 106.52(6)
C10 Si C13 109.52(7)
C12 Si C1 114.31(7)
C10 Si C1 110.07(6)
C13 Si C1 108.58(6)
C2 O1 C7 118.42(11)
C4 O2 C8 117.78(12)
C6 O3 C9 118.49(12)
C2 C1 C6 115.56(13)
C2 C1 Si 118.64(10)
C6 C1 Si 125.76(10)
O1 C2 C3 122.09(12)
O1 C2 C1 114.40(12)
C3 C2 C1 123.50(13)
C4 C3 C2 118.00(13)
O2 C4 C3 123.81(13)
O2 C4 C5 114.92(13)
C3 C4 C5 121.26(13)
C6 C5 C4 118.99(13)
O3 C6 C5 122.23(13)
O3 C6 C1 115.12(12)
C5 C6 C1 122.63(12)
C11 C10 Si 124.63(14)
C14 C13 C18 117.07(13)
C14 C13 Si 123.06(11)
C18 C13 Si 119.68(11)
C13 C14 C15 121.40(16)
C16 C15 C14 120.16(17)
C17 C16 C15 119.66(14)
C16 C17 C18 119.98(14)
C17 C18 C13 121.72(15)

loop_
_geom_bond_atom_site_label_1
_geom_bond_atom_site_label_2
_geom_bond_distance
Si C12 1.8682(15)
Si C10 1.8733(16)
Si C13 1.8840(14)
Si C1 1.8872(15)
O1 C2 1.3722(17)
O1 C7 1.4295(17)
O2 C4 1.3677(18)
O2 C8 1.4315(19)
O3 C6 1.3703(16)
O3 C9 1.4234(18)
C1 C2 1.4081(18)
C1 C6 1.4119(19)
C2 C3 1.397(2)
C3 C4 1.390(2)
C4 C5 1.3961(19)
C5 C6 1.389(2)
C10 C11 1.322(2)
C13 C14 1.386(2)
C13 C18 1.399(2)
C14 C15 1.395(2)
C15 C16 1.380(3)
C16 C17 1.373(2)
C17 C18 1.389(2)

loop_
_geom_torsion_atom_site_label_1
_geom_torsion_atom_site_label_2
_geom_torsion_atom_site_label_3
_geom_torsion_atom_site_label_4
_geom_torsion
C12 Si C1 C2 -173.92(10)
C10 Si C1 C2 -52.54(12)
C13 Si C1 C2 67.33(11)
C12 Si C1 C6 3.88(14)
C10 Si C1 C6 125.25(12)
C13 Si C1 C6 -114.88(11)
C7 O1 C2 C3 0.76(19)
C7 O1 C2 C1 -179.66(12)
C6 C1 C2 O1 178.94(11)
Si C1 C2 O1 -3.05(15)
C6 C1 C2 C3 -1.49(19)
Si C1 C2 C3 176.53(10)
O1 C2 C3 C4 179.15(12)
C1 C2 C3 C4 -0.4(2)
C8 O2 C4 C3 7.1(2)
C8 O2 C4 C5 -173.65(13)
C2 C3 C4 O2 -179.63(12)
C2 C3 C4 C5 1.2(2)
O2 C4 C5 C6 -179.31(11)
C3 C4 C5 C6 -0.1(2)
C9 O3 C6 C5 1.24(19)
C9 O3 C6 C1 -179.81(12)
C4 C5 C6 O3 176.88(11)
C4 C5 C6 C1 -1.98(19)
C2 C1 C6 O3 -176.25(11)
Si C1 C6 O3 5.90(17)
C2 C1 C6 C5 2.69(18)
Si C1 C6 C5 -175.16(10)
C12 Si C10 C11 5.61(18)
C13 Si C10 C11 121.07(16)
C1 Si C10 C11 -119.62(16)
C12 Si C13 C14 97.24(16)
C10 Si C13 C14 -18.99(17)
C1 Si C13 C14 -139.20(15)
C12 Si C13 C18 -77.63(13)
C10 Si C13 C18 166.14(11)
C1 Si C13 C18 45.92(13)
C18 C13 C14 C15 -0.8(3)
Si C13 C14 C15 -175.76(18)
C13 C14 C15 C16 0.2(4)
C14 C15 C16 C17 0.8(4)
C15 C16 C17 C18 -1.2(3)
C16 C17 C18 C13 0.7(2)
C14 C13 C18 C17 0.3(2)
Si C13 C18 C17 175.50(12)
